data_4001485
loop_
_publ_author_name
'Herv\'e, Katel'
'Cador, Olivier'
'Golhen, St\'ephane'
'Costuas, Karine'
'Halet, Jean-Fran\,cois'
'Shirahata, Takashi'
'Muto, Tsuyoshi'
'Imakubo, Tatsuro'
'Miyazaki, Akira'
'Ouahab, Lahc\`ene'

_publ_section_title
;
 Iodine Substituted Tetrathiafulvalene Radical Cation Salts with
 [M(isoq)2(NCS)4]-Anions where M = CrIII, GaIII:&#x00A0; Role of
 I&#x00B7;&#x00B7;&#x00B7;S and S&#x00B7;&#x00B7;&#x00B7;S Contacts on
 Structural and Magnetic Properties
;
_journal_issue 3
_journal_name_full 'Chemistry of Materials'
_journal_page_first 790
_journal_paper_doi 10.1021/cm052199q
_journal_volume 18
_journal_year 2006
_chemical_formula_sum 'C38 H22 Cr I4 N6 S12 Se4'
_chemical_formula_weight 1822.78
_chemical_name_systematic
;
 ?
;
_space_group_IT_number 2
_symmetry_cell_setting triclinic
_symmetry_space_group_name_Hall '-P 1'
_symmetry_space_group_name_H-M 'P -1'
_atom_sites_solution_hydrogens geom
_atom_sites_solution_primary direct
_atom_sites_solution_secondary difmap
_audit_creation_method SHELXL-97
_cell_angle_alpha 88.374(2)
_cell_angle_beta 75.559(2)
_cell_angle_gamma 80.950(2)
_cell_formula_units_Z 1
_cell_length_a 9.9829(5)
_cell_length_b 10.4011(5)
_cell_length_c 13.7363(8)
_cell_measurement_reflns_used 4259
_cell_measurement_temperature 293(2)
_cell_measurement_theta_max 26.022
_cell_measurement_theta_min 0.998
_cell_volume 1363.94(12)
_computing_cell_refinement 'HKL Scalepack (Otwinowski & Minor 1997)'
_computing_data_collection 'Collect (Nonius BV, 1997-2000)'
_computing_data_reduction 'HKL Denzo and Scalepack (Otwinowski & Minor 1997)'
_computing_structure_refinement 'SHELXL-97 (Sheldrick, 1997)'
_computing_structure_solution 'SHELXL-97 (Sheldrick, 1997)'
_diffrn_ambient_temperature 293(2)
_diffrn_detector_area_resol_mean 9
_diffrn_measured_fraction_theta_full 0.936
_diffrn_measured_fraction_theta_max 0.936
_diffrn_measurement_device_type KappaCCD
_diffrn_measurement_method CCD
_diffrn_radiation_monochromator 'horizonally mounted graphite crystal'
_diffrn_radiation_source 'fine-focus sealed tube'
_diffrn_radiation_type MoK\a
_diffrn_radiation_wavelength 0.71073
_diffrn_reflns_av_R_equivalents 0.0367
_diffrn_reflns_av_sigmaI/netI 0.0695
_diffrn_reflns_limit_h_max 12
_diffrn_reflns_limit_h_min -12
_diffrn_reflns_limit_k_max 12
_diffrn_reflns_limit_k_min -12
_diffrn_reflns_limit_l_max 16
_diffrn_reflns_limit_l_min -16
_diffrn_reflns_number 8222
_diffrn_reflns_theta_full 26.02
_diffrn_reflns_theta_max 26.02
_diffrn_reflns_theta_min 1.53
_exptl_absorpt_coefficient_mu 5.638
_exptl_absorpt_correction_type none
_exptl_crystal_colour black
_exptl_crystal_density_diffrn 2.219
_exptl_crystal_density_method 'not measured'
_exptl_crystal_description cube
_exptl_crystal_F_000 856
_exptl_crystal_size_max 0.16
_exptl_crystal_size_mid 0.15
_exptl_crystal_size_min 0.10
_refine_diff_density_max 0.690
_refine_diff_density_min -1.416
_refine_diff_density_rms 0.145
_refine_ls_extinction_method none
_refine_ls_goodness_of_fit_ref 1.049
_refine_ls_hydrogen_treatment mixed
_refine_ls_matrix_type full
_refine_ls_number_parameters 295
_refine_ls_number_reflns 5027
_refine_ls_number_restraints 0
_refine_ls_restrained_S_all 1.049
_refine_ls_R_factor_all 0.0816
_refine_ls_R_factor_gt 0.0472
_refine_ls_shift/su_max 0.000
_refine_ls_shift/su_mean 0.000
_refine_ls_structure_factor_coef Fsqd
_refine_ls_weighting_details 'calc w=1/[\s^2^(Fo^2^)+(0.0524P)^2^+0.1510P] where P=(Fo^2^+2Fc^2^)/3'
_refine_ls_weighting_scheme calc
_refine_ls_wR_factor_gt 0.1068
_refine_ls_wR_factor_ref 0.1272
_reflns_number_gt 3391
_reflns_number_total 5027
_reflns_threshold_expression >2sigma(I)
_cod_data_source_file cm052199qsi20051128_120741.cif
_cod_data_source_block 2a
_cod_depositor_comments
;
The following automatic conversions were performed:

'_exptl_absorpt_correction_type' value 'None' changed to 'none'
according to /home/saulius/struct/CIF-dictionaries/cif_core.dic
dictionary named 'cif_core.dic' version 2.4.1 from 2010-06-29.

Automatic conversion script
Id: cif_fix_values 1715 2011-07-08 13:25:40Z adriana 
;
_cod_original_sg_symbol_H-M P-1
_cod_database_code 4001485

loop_
_symmetry_equiv_pos_as_xyz
'x, y, z'
'-x, -y, -z'

loop_
_atom_site_label
_atom_site_type_symbol
_atom_site_fract_x
_atom_site_fract_y
_atom_site_fract_z
_atom_site_U_iso_or_equiv
_atom_site_adp_type
_atom_site_occupancy
_atom_site_symmetry_multiplicity
_atom_site_calc_flag
_atom_site_refinement_flags
Cr Cr 0.0000 0.0000 0.0000 0.0435(4) Uani 1 2 d S
C1 C -0.1644(9) -0.2174(8) -0.0093(6) 0.058(2) Uani 1 1 d .
H1 H -0.1978 -0.1621 -0.0552 0.070 Uiso 1 1 calc R
C2 C -0.2113(9) -0.3330(8) 0.0098(7) 0.063(2) Uani 1 1 d .
H2 H -0.2751 -0.3556 -0.0233 0.076 Uiso 1 1 calc R
C3 C -0.1641(8) -0.4196(7) 0.0796(6) 0.0527(19) Uani 1 1 d .
C4 C -0.2086(9) -0.5394(8) 0.1040(7) 0.065(2) Uani 1 1 d .
H4 H -0.2736 -0.5655 0.0737 0.078 Uiso 1 1 calc R
C5 C -0.1592(9) -0.6179(7) 0.1707(7) 0.066(2) Uani 1 1 d .
H5 H -0.1887 -0.6983 0.1848 0.079 Uiso 1 1 calc R
C6 C -0.0624(10) -0.5793(7) 0.2199(7) 0.071(3) Uani 1 1 d .
H6 H -0.0300 -0.6332 0.2671 0.085 Uiso 1 1 calc R
C7 C -0.0177(10) -0.4631(7) 0.1975(6) 0.063(2) Uani 1 1 d .
H7 H 0.0461 -0.4377 0.2293 0.075 Uiso 1 1 calc R
C8 C -0.0667(8) -0.3795(7) 0.1264(5) 0.0465(17) Uani 1 1 d .
C9 C -0.0236(8) -0.2575(6) 0.1024(5) 0.0482(18) Uani 1 1 d .
H9 H 0.0398 -0.2312 0.1342 0.058 Uiso 1 1 calc R
C10 C -0.0404(8) 0.0442(7) 0.2308(6) 0.0473(18) Uani 1 1 d .
C11 C -0.3051(8) 0.1486(7) 0.0299(5) 0.0472(18) Uani 1 1 d .
C12 C -0.2383(8) 0.4030(7) -0.3901(6) 0.0500(18) Uani 1 1 d .
C13 C -0.3465(8) 0.4477(7) -0.3120(6) 0.0499(18) Uani 1 1 d .
C14 C -0.3855(8) 0.5945(7) -0.4599(6) 0.0490(18) Uani 1 1 d .
C15 C -0.4351(8) 0.6895(6) -0.5181(5) 0.0459(17) Uani 1 1 d .
C16 C -0.4682(9) 0.8705(8) -0.6596(6) 0.059(2) Uani 1 1 d .
C17 C -0.5780(8) 0.9107(7) -0.5801(6) 0.0518(19) Uani 1 1 d .
C18 C -0.6161(11) 1.0057(9) -0.7764(8) 0.083(3) Uani 1 1 d .
H18A H -0.6192 1.0421 -0.8418 0.099 Uiso 1 1 calc R
H18B H -0.6670 0.9324 -0.7663 0.099 Uiso 1 1 calc R
C19 C -0.6853(10) 1.1057(8) -0.6975(8) 0.077(3) Uani 1 1 d .
H19A H -0.7775 1.1397 -0.7066 0.093 Uiso 1 1 calc R
H19B H -0.6316 1.1771 -0.7067 0.093 Uiso 1 1 calc R
I1 I -0.08942(6) 0.23895(5) -0.39072(4) 0.05829(18) Uani 1 1 d .
I2 I -0.38798(6) 0.37129(5) -0.16720(4) 0.05472(18) Uani 1 1 d .
S1 S -0.0645(3) 0.0633(3) 0.35016(17) 0.0785(8) Uani 1 1 d .
S2 S -0.4579(2) 0.2407(2) 0.0537(2) 0.0787(8) Uani 1 1 d .
S3 S -0.2343(2) 0.48161(19) -0.50471(15) 0.0574(5) Uani 1 1 d .
S4 S -0.4691(2) 0.57475(19) -0.33400(15) 0.0567(5) Uani 1 1 d .
S7 S -0.4367(3) 0.9498(3) -0.77461(19) 0.0825(8) Uani 1 1 d .
S8 S -0.7042(2) 1.04809(19) -0.56928(18) 0.0655(6) Uani 1 1 d .
N1 N -0.0698(6) -0.1784(5) 0.0363(4) 0.0456(14) Uani 1 1 d .
N2 N -0.0183(7) 0.0316(5) 0.1448(5) 0.0544(16) Uani 1 1 d .
N3 N -0.1962(7) 0.0878(6) 0.0156(5) 0.0540(16) Uani 1 1 d .
Se5 Se -0.34921(9) 0.71413(8) -0.65258(6) 0.0596(2) Uani 1 1 d .
Se6 Se -0.60262(8) 0.80335(7) -0.46481(6) 0.0513(2) Uani 1 1 d .

loop_
_atom_site_aniso_label
_atom_site_aniso_U_11
_atom_site_aniso_U_22
_atom_site_aniso_U_33
_atom_site_aniso_U_23
_atom_site_aniso_U_13
_atom_site_aniso_U_12
Cr 0.0477(10) 0.0416(8) 0.0367(9) 0.0016(7) -0.0084(7) 0.0027(7)
C1 0.059(5) 0.057(5) 0.058(5) 0.005(4) -0.018(4) -0.005(4)
C2 0.049(5) 0.066(5) 0.076(6) -0.001(4) -0.015(4) -0.010(4)
C3 0.045(4) 0.041(4) 0.063(5) -0.008(3) 0.001(4) 0.002(3)
C4 0.052(5) 0.051(5) 0.091(7) -0.012(4) -0.014(5) -0.009(4)
C5 0.065(6) 0.032(4) 0.088(7) -0.006(4) 0.003(5) -0.006(4)
C6 0.090(7) 0.038(4) 0.069(6) 0.007(4) 0.000(5) 0.007(5)
C7 0.081(6) 0.045(4) 0.057(5) -0.002(4) -0.015(5) 0.002(4)
C8 0.040(4) 0.052(4) 0.044(4) -0.002(3) -0.004(3) -0.008(3)
C9 0.053(5) 0.037(4) 0.049(4) -0.003(3) -0.008(4) 0.003(3)
C10 0.057(5) 0.041(4) 0.042(4) 0.004(3) -0.014(4) 0.001(3)
C11 0.049(5) 0.046(4) 0.044(4) 0.011(3) -0.008(3) -0.007(4)
C12 0.054(5) 0.047(4) 0.050(5) -0.002(3) -0.017(4) -0.004(4)
C13 0.051(5) 0.048(4) 0.049(5) 0.003(3) -0.015(4) 0.001(3)
C14 0.055(5) 0.041(4) 0.047(4) 0.001(3) -0.009(4) 0.000(3)
C15 0.047(4) 0.040(4) 0.046(4) 0.002(3) -0.008(3) 0.000(3)
C16 0.066(6) 0.055(5) 0.052(5) 0.017(4) -0.010(4) -0.013(4)
C17 0.049(5) 0.045(4) 0.062(5) 0.011(4) -0.018(4) -0.005(3)
C18 0.105(8) 0.078(6) 0.077(7) 0.034(5) -0.034(6) -0.036(6)
C19 0.071(6) 0.068(6) 0.098(8) 0.033(5) -0.033(6) -0.011(5)
I1 0.0576(4) 0.0550(3) 0.0596(4) -0.0071(2) -0.0198(3) 0.0091(2)
I2 0.0585(3) 0.0532(3) 0.0488(3) 0.0075(2) -0.0122(2) -0.0009(2)
S1 0.0785(17) 0.0980(18) 0.0432(12) -0.0070(11) -0.0130(11) 0.0314(13)
S2 0.0473(13) 0.0843(16) 0.0892(18) 0.0381(14) -0.0029(12) 0.0067(11)
S3 0.0589(13) 0.0544(11) 0.0475(12) 0.0037(9) -0.0025(10) 0.0075(10)
S4 0.0602(13) 0.0510(11) 0.0477(12) 0.0083(9) -0.0038(9) 0.0081(9)
S7 0.0874(18) 0.0871(16) 0.0621(15) 0.0333(13) -0.0038(13) -0.0104(14)
S8 0.0688(15) 0.0472(11) 0.0778(16) 0.0115(10) -0.0212(12) 0.0021(10)
N1 0.045(4) 0.043(3) 0.046(4) 0.000(3) -0.009(3) -0.002(3)
N2 0.062(4) 0.043(3) 0.052(4) 0.001(3) -0.008(3) -0.001(3)
N3 0.048(4) 0.055(4) 0.054(4) 0.006(3) -0.010(3) 0.002(3)
Se5 0.0602(5) 0.0599(5) 0.0485(5) 0.0082(4) -0.0015(4) 0.0009(4)
Se6 0.0511(5) 0.0491(4) 0.0480(5) 0.0064(3) -0.0070(4) 0.0000(3)

loop_
_atom_type_symbol
_atom_type_description
_atom_type_scat_dispersion_real
_atom_type_scat_dispersion_imag
_atom_type_scat_source
Cr Cr 0.3209 0.6236 'International Tables Vol C Tables 4.2.6.8 and 6.1.1.4'
C C 0.0033 0.0016 'International Tables Vol C Tables 4.2.6.8 and 6.1.1.4'
I I -0.4742 1.8119 'International Tables Vol C Tables 4.2.6.8 and 6.1.1.4'
S S 0.1246 0.1234 'International Tables Vol C Tables 4.2.6.8 and 6.1.1.4'
N N 0.0061 0.0033 'International Tables Vol C Tables 4.2.6.8 and 6.1.1.4'
Se Se -0.0929 2.2259 'International Tables Vol C Tables 4.2.6.8 and 6.1.1.4'
H H 0.0000 0.0000 'International Tables Vol C Tables 4.2.6.8 and 6.1.1.4'

loop_
_geom_angle_atom_site_label_1
_geom_angle_atom_site_label_2
_geom_angle_atom_site_label_3
_geom_angle
_geom_angle_site_symmetry_1
_geom_angle_site_symmetry_3
N2 Cr N2 180.00(7) . 2
N2 Cr N3 90.4(3) . 2
N2 Cr N3 89.6(3) 2 2
N2 Cr N3 89.6(3) . .
N2 Cr N3 90.4(3) 2 .
N3 Cr N3 180.00(18) 2 .
N2 Cr N1 90.8(2) . 2
N2 Cr N1 89.2(2) 2 2
N3 Cr N1 90.4(2) 2 2
N3 Cr N1 89.6(2) . 2
N2 Cr N1 89.2(2) . .
N2 Cr N1 90.8(2) 2 .
N3 Cr N1 89.6(2) 2 .
N3 Cr N1 90.4(2) . .
N1 Cr N1 180.0(4) 2 .
C2 C1 N1 122.8(7) . .
C1 C2 C3 120.5(8) . .
C4 C3 C8 119.4(8) . .
C4 C3 C2 123.8(8) . .
C8 C3 C2 116.7(7) . .
C5 C4 C3 121.1(8) . .
C4 C5 C6 120.7(8) . .
C7 C6 C5 119.3(8) . .
C6 C7 C8 121.1(9) . .
C9 C8 C3 119.1(7) . .
C9 C8 C7 122.4(7) . .
C3 C8 C7 118.5(7) . .
N1 C9 C8 122.7(7) . .
N2 C10 S1 177.5(8) . .
N3 C11 S2 177.1(8) . .
C13 C12 S3 116.4(6) . .
C13 C12 I1 126.3(6) . .
S3 C12 I1 117.0(4) . .
C12 C13 S4 117.8(6) . .
C12 C13 I2 126.3(5) . .
S4 C13 I2 115.8(4) . .
C15 C14 S4 122.6(6) . .
C15 C14 S3 123.2(6) . .
S4 C14 S3 114.3(4) . .
C14 C15 Se5 124.0(5) . .
C14 C15 Se6 120.3(6) . .
Se5 C15 Se6 115.7(3) . .
C17 C16 S7 123.8(6) . .
C17 C16 Se5 119.9(6) . .
S7 C16 Se5 116.0(5) . .
C16 C17 S8 128.7(6) . .
C16 C17 Se6 117.4(6) . .
S8 C17 Se6 113.9(4) . .
C19 C18 S7 111.9(7) . .
C18 C19 S8 114.8(6) . .
C14 S3 C12 95.7(4) . .
C13 S4 C14 95.8(4) . .
C16 S7 C18 97.9(4) . .
C17 S8 C19 104.2(4) . .
C9 N1 C1 118.2(6) . .
C9 N1 Cr 121.6(5) . .
C1 N1 Cr 120.2(5) . .
C10 N2 Cr 173.3(7) . .
C11 N3 Cr 172.6(7) . .
C15 Se5 C16 93.1(3) . .
C15 Se6 C17 92.9(3) . .

loop_
_geom_bond_atom_site_label_1
_geom_bond_atom_site_label_2
_geom_bond_distance
_geom_bond_site_symmetry_2
Cr N2 1.983(7) .
Cr N2 1.983(7) 2
Cr N3 1.989(6) 2
Cr N3 1.989(6) .
Cr N1 2.087(6) 2
Cr N1 2.087(6) .
C1 C2 1.352(11) .
C1 N1 1.370(10) .
C2 C3 1.413(11) .
C3 C4 1.393(10) .
C3 C8 1.409(10) .
C4 C5 1.343(12) .
C5 C6 1.419(12) .
C6 C7 1.355(11) .
C7 C8 1.416(11) .
C8 C9 1.408(10) .
C9 N1 1.327(9) .
C10 N2 1.155(9) .
C10 S1 1.610(8) .
C11 N3 1.142(9) .
C11 S2 1.630(8) .
C12 C13 1.351(10) .
C12 S3 1.748(8) .
C12 I1 2.078(7) .
C13 S4 1.729(7) .
C13 I2 2.088(7) .
C14 C15 1.364(10) .
C14 S4 1.744(8) .
C14 S3 1.748(7) .
C15 Se5 1.861(7) .
C15 Se6 1.884(7) .
C16 C17 1.361(11) .
C16 S7 1.743(8) .
C16 Se5 1.872(8) .
C17 S8 1.733(7) .
C17 Se6 1.899(8) .
C18 C19 1.483(13) .
C18 S7 1.800(11) .
C19 S8 1.818(9) .
